data_2201459
loop_
_publ_author_name
'Eriksson, Lars'
'Hu, Jiwei'

_publ_section_title
;
 4-Bromophenyl 2,3,4,5,6-pentabromophenyl ether
;
_journal_issue 10
_journal_name_full 'Acta Crystallographica Section E'
_journal_page_first o1147
_journal_page_last o1149
_journal_paper_doi 10.1107/S1600536802016926
_journal_volume 58
_journal_year 2002
_chemical_formula_iupac 'C12 H4 Br6 O'
_chemical_formula_moiety 'C12 H4 Br6 O'
_chemical_formula_sum 'C12 H4 Br6 O'
_chemical_formula_weight 643.61
_chemical_name_systematic
;
4-Bromophenyl 2,3,4,5,6-pentabromophenyl ether
;
_space_group_IT_number 14
_symmetry_cell_setting monoclinic
_symmetry_space_group_name_Hall '-P 2yn'
_symmetry_space_group_name_H-M 'P 1 21/n 1'
_atom_sites_solution_hydrogens geom
_atom_sites_solution_primary direct
_atom_sites_solution_secondary difmap
_audit_creation_method SHELXL-97
_cell_angle_alpha 90.00
_cell_angle_beta 96.073(13)
_cell_angle_gamma 90.00
_cell_formula_units_Z 4
_cell_length_a 37.325(6)
_cell_length_b 5.2140(6)
_cell_length_c 7.8782(10)
_cell_measurement_reflns_used 46
_cell_measurement_temperature 293(2)
_cell_measurement_theta_max 27.1
_cell_measurement_theta_min 15.4
_cell_volume 1524.6(4)
_computing_cell_refinement DIF4
_computing_data_collection 'DIF4 (Stoe & Cie, 1988)'
_computing_data_reduction 'X-RED (Stoe & Cie, 1997)'
_computing_molecular_graphics 'DIAMOND (Bergerhoff, 1996)'
_computing_structure_refinement 'SHELXL97 (Sheldrick, 1997)'
_computing_structure_solution 'SHELXS97 (Sheldrick, 1990)'
_diffrn_ambient_temperature 293(2)
_diffrn_measured_fraction_theta_full 0.999
_diffrn_measured_fraction_theta_max 0.999
_diffrn_measurement_device_type 'Stoe AED2'
_diffrn_measurement_method \w-2\q
_diffrn_radiation_monochromator graphite
_diffrn_radiation_source 'fine-focus sealed tube'
_diffrn_radiation_type CuK\a
_diffrn_radiation_wavelength 1.54184
_diffrn_reflns_av_R_equivalents 0.0957
_diffrn_reflns_av_sigmaI/netI 0.1031
_diffrn_reflns_limit_h_max 44
_diffrn_reflns_limit_h_min -44
_diffrn_reflns_limit_k_max 6
_diffrn_reflns_limit_k_min -6
_diffrn_reflns_limit_l_max 9
_diffrn_reflns_limit_l_min -9
_diffrn_reflns_number 8595
_diffrn_reflns_theta_full 68.04
_diffrn_reflns_theta_max 68.04
_diffrn_reflns_theta_min 2.38
_diffrn_standards_decay_% 1
_diffrn_standards_interval_time 90
_diffrn_standards_number 4
_exptl_absorpt_coefficient_mu 18.939
_exptl_absorpt_correction_T_max 0.48
_exptl_absorpt_correction_T_min 0.13
_exptl_absorpt_correction_type numerical
_exptl_absorpt_process_details '(XRED; Stoe & Cie, 1997)'
_exptl_crystal_colour colourless
_exptl_crystal_density_diffrn 2.804
_exptl_crystal_density_method 'not measured'
_exptl_crystal_description slab
_exptl_crystal_F_000 1176
_exptl_crystal_size_max 0.11
_exptl_crystal_size_mid 0.06
_exptl_crystal_size_min 0.04
_refine_diff_density_max 0.957
_refine_diff_density_min -0.994
_refine_ls_extinction_method none
_refine_ls_goodness_of_fit_ref 1.162
_refine_ls_hydrogen_treatment constr
_refine_ls_matrix_type full
_refine_ls_number_parameters 173
_refine_ls_number_reflns 2788
_refine_ls_number_restraints 61
_refine_ls_restrained_S_all 1.154
_refine_ls_R_factor_all 0.1270
_refine_ls_R_factor_gt 0.0650
_refine_ls_shift/su_max <0.001
_refine_ls_shift/su_mean 0.000
_refine_ls_structure_factor_coef Fsqd
_refine_ls_weighting_details 'calc w = 1/[\s^2^(Fo^2^)+(0.01P)^2^] where P = (Fo^2^+2Fc^2^)/3'
_refine_ls_weighting_scheme calc
_refine_ls_wR_factor_gt 0.0847
_refine_ls_wR_factor_ref 0.0924
_reflns_number_gt 1393
_reflns_number_total 2788
_reflns_threshold_expression I>2\s(I)
_cod_data_source_file cv6147.cif
_cod_data_source_block I
_cod_original_sg_symbol_H-M 'P 21/n'
_cod_database_code 2201459
_cod_database_fobs_code 2201459

loop_
_symmetry_equiv_pos_as_xyz
'x, y, z'
'-x+1/2, y+1/2, -z+1/2'
'-x, -y, -z'
'x-1/2, -y-1/2, z-1/2'

loop_
_atom_site_label
_atom_site_fract_x
_atom_site_fract_y
_atom_site_fract_z
_atom_site_U_iso_or_equiv
_atom_site_adp_type
_atom_site_calc_flag
_atom_site_refinement_flags
_atom_site_occupancy
_atom_site_disorder_assembly
_atom_site_disorder_group
_atom_site_type_symbol
Br1 0.29833(4) 0.4343(4) 0.9542(2) 0.0619(5) Uani d U 1 . . Br
Br2 0.11240(4) -0.0332(3) 0.6824(2) 0.0548(4) Uani d U 1 . . Br
Br3 0.03976(4) 0.3222(4) 0.5780(2) 0.0616(5) Uani d U 1 . . Br
Br4 0.01565(4) 0.7496(3) 0.8512(2) 0.0575(4) Uani d U 1 . . Br
Br5 0.06364(4) 0.8209(3) 1.2219(2) 0.0591(5) Uani d U 1 . . Br
Br6 0.13701(4) 0.4691(4) 1.3114(2) 0.0685(5) Uani d U 1 . . Br
O 0.1463(2) 0.0899(16) 1.0331(11) 0.047(2) Uani d U 1 . . O
C1 0.1812(3) 0.1848(19) 1.0155(14) 0.033(3) Uani d DU 1 . . C
C2 0.1869(3) 0.400(2) 0.9220(15) 0.041(3) Uani d DU 1 . . C
H2 0.1677 0.4979 0.8729 0.049 Uiso calc R 1 . . H
C3 0.2227(3) 0.468(3) 0.9028(16) 0.058(4) Uani d DU 1 . . C
H3 0.2270 0.6120 0.8383 0.069 Uiso calc R 1 . . H
C4 0.2520(3) 0.327(2) 0.9771(14) 0.040(3) Uani d DU 1 . . C
C5 0.2446(3) 0.113(2) 1.0714(15) 0.039(3) Uani d DU 1 . . C
H5 0.2636 0.0204 1.1268 0.047 Uiso calc R 1 . . H
C6 0.2096(2) 0.033(2) 1.0857(15) 0.040(3) Uani d DU 1 . . C
H6 0.2053 -0.1199 1.1411 0.048 Uiso calc R 1 . . H
C7 0.1177(3) 0.256(2) 0.9888(12) 0.036(3) Uani d DU 1 . . C
C8 0.0972(3) 0.212(2) 0.8339(12) 0.034(3) Uani d DU 1 . . C
C9 0.0663(3) 0.362(2) 0.7944(15) 0.042(3) Uani d DU 1 . . C
C10 0.0564(3) 0.547(2) 0.9074(13) 0.036(3) Uani d DU 1 . . C
C11 0.0768(3) 0.575(3) 1.0648(14) 0.046(3) Uani d DU 1 . . C
C12 0.1084(3) 0.435(2) 1.1069(15) 0.046(3) Uani d DU 1 . . C

loop_
_atom_site_aniso_label
_atom_site_aniso_U_11
_atom_site_aniso_U_22
_atom_site_aniso_U_33
_atom_site_aniso_U_12
_atom_site_aniso_U_13
_atom_site_aniso_U_23
Br1 0.0442(8) 0.0796(12) 0.0622(10) -0.0071(9) 0.0067(7) -0.0022(10)
Br2 0.0485(8) 0.0582(11) 0.0585(10) 0.0030(8) 0.0099(7) 0.0003(9)
Br3 0.0544(9) 0.0755(13) 0.0535(10) 0.0076(9) -0.0016(8) 0.0047(10)
Br4 0.0469(8) 0.0613(11) 0.0634(10) 0.0075(8) 0.0022(7) 0.0078(10)
Br5 0.0600(10) 0.0607(12) 0.0576(10) 0.0034(8) 0.0104(8) -0.0011(9)
Br6 0.0580(9) 0.0907(15) 0.0549(10) 0.0057(10) -0.0022(8) -0.0003(11)
O 0.038(4) 0.038(5) 0.063(6) -0.001(4) -0.004(4) 0.009(5)
C1 0.030(5) 0.028(7) 0.042(7) -0.002(5) 0.008(5) -0.008(6)
C2 0.021(5) 0.050(9) 0.051(8) 0.007(5) -0.001(5) 0.005(7)
C3 0.061(7) 0.064(10) 0.053(9) -0.004(7) 0.028(7) 0.007(8)
C4 0.028(5) 0.053(8) 0.037(7) -0.002(6) 0.000(5) -0.007(6)
C5 0.031(6) 0.038(7) 0.047(8) 0.006(5) -0.002(5) -0.010(6)
C6 0.034(6) 0.034(7) 0.053(8) -0.003(6) 0.003(5) 0.017(7)
C7 0.026(5) 0.037(7) 0.042(6) 0.001(5) -0.007(5) 0.008(6)
C8 0.051(7) 0.019(6) 0.033(6) 0.010(5) 0.012(5) -0.005(5)
C9 0.027(6) 0.041(8) 0.054(8) 0.001(5) -0.010(5) 0.012(6)
C10 0.026(5) 0.029(6) 0.052(7) 0.000(5) 0.004(5) 0.014(6)
C11 0.031(6) 0.066(9) 0.042(7) -0.006(6) 0.010(5) 0.009(7)
C12 0.045(7) 0.046(8) 0.045(7) 0.002(6) -0.003(6) 0.006(7)

loop_
_atom_type_symbol
_atom_type_description
_atom_type_scat_dispersion_real
_atom_type_scat_dispersion_imag
_atom_type_scat_source
C C 0.0181 0.0091 'International Tables Vol C Tables 4.2.6.8 and 6.1.1.4'
H H 0.0000 0.0000 'International Tables Vol C Tables 4.2.6.8 and 6.1.1.4'
O O 0.0492 0.0322 'International Tables Vol C Tables 4.2.6.8 and 6.1.1.4'
Br Br -0.6763 1.2805 'International Tables Vol C Tables 4.2.6.8 and 6.1.1.4'

loop_
_geom_angle_atom_site_label_1
_geom_angle_atom_site_label_2
_geom_angle_atom_site_label_3
_geom_angle
_geom_angle_publ_flag
C7 O C1 116.7(8) yes
C2 C1 C6 121.7(10) yes
C2 C1 O 122.4(9) yes
C6 C1 O 115.7(9) yes
C1 C2 C3 117.8(10) ?
C4 C3 C2 122.3(11) ?
C5 C4 C3 117.2(10) ?
C5 C4 Br1 122.6(8) ?
C3 C4 Br1 120.2(8) ?
C4 C5 C6 122.0(10) ?
C5 C6 C1 118.6(10) ?
C12 C7 C8 123.0(10) yes
C12 C7 O 119.4(9) yes
C8 C7 O 117.1(9) yes
C7 C8 C9 117.9(10) ?
C7 C8 Br2 119.6(7) ?
C9 C8 Br2 122.4(7) ?
C10 C9 C8 120.9(10) ?
C10 C9 Br3 120.3(7) ?
C8 C9 Br3 118.7(8) ?
C9 C10 C11 119.0(10) ?
C9 C10 Br4 120.4(7) ?
C11 C10 Br4 120.6(8) ?
C10 C11 C12 121.8(11) ?
C10 C11 Br5 119.9(8) ?
C12 C11 Br5 118.2(8) ?
C7 C12 C11 117.3(11) ?
C7 C12 Br6 119.1(8) ?
C11 C12 Br6 123.6(8) ?
C1 C2 H2 121.1 ?
C3 C2 H2 121.1 ?
C4 C3 H3 118.8 ?
C2 C3 H3 118.8 ?
C6 C5 H5 119.0 ?
C4 C5 H5 119.0 ?
C5 C6 H6 120.7 ?
C1 C6 H6 120.7 ?

loop_
_geom_bond_atom_site_label_1
_geom_bond_atom_site_label_2
_geom_bond_site_symmetry_2
_geom_bond_distance
_geom_bond_publ_flag
Br1 C4 . 1.844(11) yes
Br2 C8 . 1.878(10) yes
Br3 C9 . 1.890(11) yes
Br4 C10 . 1.865(10) yes
Br5 C11 . 1.883(13) yes
Br6 C12 . 1.845(11) yes
O C7 . 1.391(12) yes
O C1 . 1.414(12) yes
C1 C2 . 1.371(9) ?
C1 C6 . 1.391(8) ?
C2 C3 . 1.406(9) ?
C3 C4 . 1.392(9) ?
C4 C5 . 1.386(9) ?
C5 C6 . 1.386(8) ?
C7 C12 . 1.389(9) ?
C7 C8 . 1.390(9) ?
C8 C9 . 1.399(8) ?
C9 C10 . 1.390(9) ?
C10 C11 . 1.394(9) ?
C11 C12 . 1.395(9) ?
C2 H2 . 0.9300 ?
C3 H3 . 0.9300 ?
C5 H5 . 0.9300 ?
C6 H6 . 0.9300 ?

loop_
_geom_torsion_atom_site_label_1
_geom_torsion_atom_site_label_2
_geom_torsion_atom_site_label_3
_geom_torsion_atom_site_label_4
_geom_torsion
_geom_torsion_publ_flag
C8 C7 O C1 104.2(12) yes
C12 C7 O C1 -83.3(14) yes
C2 C1 O C7 -15.7(16) yes
C6 C1 O C7 170.1(10) yes

loop_
_cod_related_entry_id
_cod_related_entry_database
_cod_related_entry_code
1 ChemSpider 10239074
